data_7115884
loop_
_publ_author_name
'Jamie R. Wolstenhulme'
'Alex Cavell'
'Matija Gredicak'
'Russell W. Driver'
'Martin D. Smith'

_publ_section_title
;
 A cation-directed two-component cascade approach to enantioenriched
 pyrroloindolines
;
_journal_name_full Chem.Commun.
_journal_page_first 13585
_journal_paper_doi 10.1039/C4cc06683A
_journal_volume 50
_journal_year 2014
_chemical_compound_source synthesis
_chemical_formula_moiety 'C25 H26 F1 N3 O8'
_chemical_formula_sum 'C25 H26 F N3 O8'
_chemical_formula_weight 515.49
_chemical_name_common pyrroloindoline_1
_space_group_IT_number 14
_symmetry_cell_setting monoclinic
_symmetry_space_group_name_Hall '-P 2ybc'
_symmetry_space_group_name_H-M 'P 1 21/c 1'
_atom_sites_solution_hydrogens difmap
_atom_sites_solution_primary other
_audit_creation_date 2014-02-06
_audit_creation_method CRYSTALS_ver_14.43
_cell_angle_alpha 90
_cell_angle_beta 97.5321(5)
_cell_angle_gamma 90
_cell_formula_units_Z 4
_cell_length_a 13.9144(1)
_cell_length_b 7.4231(1)
_cell_length_c 23.8094(1)
_cell_measurement_reflns_used 62668
_cell_measurement_temperature 150
_cell_measurement_theta_max 77
_cell_measurement_theta_min 3
_cell_volume 2438.01(4)
_computing_cell_refinement 'CrysAlis, (Oxford Diffraction, 2002)'
_computing_data_collection 'SuperNova, (Oxford Diffraction, 2010)'
_computing_data_reduction 'CrysAlis, (Oxford Diffraction, 2002)'
_computing_molecular_graphics 'CAMERON (Watkin et al., 1996)'
_computing_publication_material 'CRYSTALS (Betteridge et al., 2003)'
_computing_structure_refinement 'CRYSTALS (Betteridge et al., 2003)'
_computing_structure_solution 'Superflip (Palatinus & Chapuis, 2007)'
_diffrn_ambient_temperature 150
_diffrn_measured_fraction_theta_full 0.995
_diffrn_measured_fraction_theta_max 0.995
_diffrn_measurement_device Area
_diffrn_measurement_device_type 'Oxford Diffraction SuperNova'
_diffrn_measurement_method \w
_diffrn_radiation_monochromator graphite
_diffrn_radiation_type 'Cu K\a'
_diffrn_radiation_wavelength 1.54180
_diffrn_reflns_av_R_equivalents 0.023
_diffrn_reflns_limit_h_max 17
_diffrn_reflns_limit_h_min -17
_diffrn_reflns_limit_k_max 9
_diffrn_reflns_limit_k_min -8
_diffrn_reflns_limit_l_max 29
_diffrn_reflns_limit_l_min -29
_diffrn_reflns_number 87116
_diffrn_reflns_theta_full 76.757
_diffrn_reflns_theta_max 76.757
_diffrn_reflns_theta_min 3.204
_diffrn_standards_number 0
_exptl_absorpt_coefficient_mu 0.937
_exptl_absorpt_correction_T_max 0.91
_exptl_absorpt_correction_T_min 0.60
_exptl_absorpt_correction_type multi-scan
_exptl_absorpt_process_details 'CrysAlis, (Oxford Diffraction, 2002)'
_exptl_crystal_colour clear_pale_colourless
_exptl_crystal_density_diffrn 1.404
_exptl_crystal_density_meas ?
_exptl_crystal_density_method 'not measured'
_exptl_crystal_description block
_exptl_crystal_F_000 1080
_exptl_crystal_recrystallization_method 'Re-crystallisation from solvent: hexanes / ethyl acetate'
_exptl_crystal_size_max 0.100
_exptl_crystal_size_mid 0.100
_exptl_crystal_size_min 0.100
_refine_diff_density_max 0.31
_refine_diff_density_min -0.29
_refine_ls_extinction_method None
_refine_ls_goodness_of_fit_ref 1.0422
_refine_ls_hydrogen_treatment constr
_refine_ls_matrix_type full
_refine_ls_number_parameters 334
_refine_ls_number_reflns 5098
_refine_ls_number_restraints 0
_refine_ls_R_factor_all 0.0377
_refine_ls_R_factor_gt 0.0376
_refine_ls_shift/su_max 0.0004102
_refine_ls_shift/su_mean 0.0000371
_refine_ls_structure_factor_coef Fsqd
_refine_ls_weighting_details
;
 Method= Modified Sheldrick 
 w=1/[\s^2^(F^2^) + ( 0.05P)^2^ + 1.04P] 
 ,where P=(max(Fo^2^,0) + 2Fc^2^)/3 
;
_refine_ls_weighting_scheme calc
_refine_ls_wR_factor_all 0.0964
_refine_ls_wR_factor_gt 0.0964
_refine_ls_wR_factor_ref 0.0964
_reflns_limit_h_max 17
_reflns_limit_h_min -17
_reflns_limit_k_max 9
_reflns_limit_k_min 0
_reflns_limit_l_max 29
_reflns_limit_l_min 0
_reflns_number_gt 5083
_reflns_number_total 5116
_reflns_threshold_expression I>2.0\s(I)
_oxford_diffrn_Wilson_B_factor 2.30
_oxford_diffrn_Wilson_scale 0.04
_oxford_refine_ls_r_factor_ref 0.0377
_oxford_refine_ls_scale 4.98(7)
_oxford_reflns_number_all 5098
_oxford_reflns_threshold_expression_ref I>-3.0\s(I)
_oxford_structure_analysis_title 103RWD13
_cod_data_source_file c4cc06683a2.cif
_cod_data_source_block 1pyrroloindoline
_cod_depositor_comments
;
The following automatic conversions were performed:

'_atom_sites_solution_primary' value 'Other' changed to 'other'
according to the built-in table from CIF Core dictionary named
'cif_core.dic' version 2.4.1 from 2010-06-29.

Automatic conversion script
Id: cif_fix_values 2827 2014-09-09 07:05:25Z andrius 

The following automatic conversions were performed:

'_exptl_crystal_density_meas' value 'not measured' was changed to '?'
- the value is perceived as not measured.

Automatic conversion script
Id: cif_fix_values 3008 2015-01-20 13:52:24Z robertas 
;
_cod_original_sg_symbol_H-M 'P 21/c'
_cod_original_formula_sum 'C25 H26 F1 N3 O8'
_cod_database_code 7115884

loop_
_symmetry_equiv_pos_as_xyz
x,y,z
-x,-y,-z
x,-y+1/2,z+1/2
-x,y+1/2,-z+1/2

loop_
_atom_site_label
_atom_site_type_symbol
_atom_site_fract_x
_atom_site_fract_y
_atom_site_fract_z
_atom_site_U_iso_or_equiv
_atom_site_occupancy
_atom_site_adp_type
_atom_site_refinement_flags_posn
F1 F 0.17236(9) 0.37592(17) 0.59285(4) 0.0662 1.0000 Uani .
C2 C 0.11118(12) 0.3252(2) 0.54725(6) 0.0408 1.0000 Uani .
C3 C 0.15005(10) 0.28959(18) 0.49792(5) 0.0331 1.0000 Uani .
C4 C 0.09134(9) 0.23479(15) 0.44937(5) 0.0246 1.0000 Uani .
C5 C 0.14123(8) 0.19380(15) 0.39655(4) 0.0209 1.0000 Uani .
N6 N 0.24175(7) 0.25763(12) 0.40604(4) 0.0218 1.0000 Uani .
C7 C 0.30566(8) 0.14746(14) 0.37823(4) 0.0206 1.0000 Uani .
N8 N 0.31626(7) 0.19663(13) 0.31872(4) 0.0222 1.0000 Uani .
C9 C 0.37017(8) 0.34654(15) 0.31104(5) 0.0234 1.0000 Uani .
O10 O 0.38450(6) 0.36785(11) 0.25698(4) 0.0284 1.0000 Uani .
C11 C 0.44196(9) 0.52425(18) 0.24515(6) 0.0319 1.0000 Uani .
C12 C 0.44125(11) 0.5272(2) 0.18193(6) 0.0443 1.0000 Uani .
O13 O 0.40026(6) 0.44694(11) 0.34960(4) 0.0290 1.0000 Uani .
C14 C 0.28923(7) 0.05141(15) 0.28154(5) 0.0218 1.0000 Uani .
C15 C 0.25716(7) -0.09143(15) 0.31200(4) 0.0209 1.0000 Uani .
C16 C 0.25752(7) -0.04077(14) 0.37359(4) 0.0200 1.0000 Uani .
C17 C 0.15407(8) -0.01120(15) 0.38929(5) 0.0226 1.0000 Uani .
C18 C 0.30837(8) -0.18659(15) 0.41174(5) 0.0221 1.0000 Uani .
O19 O 0.40322(6) -0.15903(11) 0.42373(4) 0.0294 1.0000 Uani .
C20 C 0.45713(9) -0.29151(17) 0.46190(6) 0.0353 1.0000 Uani .
C21 C 0.55968(11) -0.2864(2) 0.44807(9) 0.0571 1.0000 Uani .
C22 C 0.44618(13) -0.24127(19) 0.52219(7) 0.0498 1.0000 Uani .
O23 O 0.26560(6) -0.31396(11) 0.42801(4) 0.0299 1.0000 Uani .
C24 C 0.22347(8) -0.24919(16) 0.28546(5) 0.0248 1.0000 Uani .
C25 C 0.22331(9) -0.26336(17) 0.22709(5) 0.0290 1.0000 Uani .
C26 C 0.25490(9) -0.12041(18) 0.19685(5) 0.0299 1.0000 Uani .
C27 C 0.28762(8) 0.03958(17) 0.22313(5) 0.0269 1.0000 Uani .
C28 C 0.08912(8) 0.29231(15) 0.34444(5) 0.0225 1.0000 Uani .
O29 O 0.09174(6) 0.19962(11) 0.29697(3) 0.0261 1.0000 Uani .
C30 C 0.05412(10) 0.2903(2) 0.24494(5) 0.0342 1.0000 Uani .
O31 O 0.05781(7) 0.44298(12) 0.34657(4) 0.0323 1.0000 Uani .
C32 C -0.00772(9) 0.21666(16) 0.45442(5) 0.0281 1.0000 Uani .
N33 N -0.07791(7) 0.14365(16) 0.40887(5) 0.0323 1.0000 Uani .
O34 O -0.04795(6) 0.08190(14) 0.36693(4) 0.0360 1.0000 Uani .
O35 O -0.16400(7) 0.1415(2) 0.41491(5) 0.0577 1.0000 Uani .
C36 C -0.04567(10) 0.26043(17) 0.50395(6) 0.0350 1.0000 Uani .
C37 C 0.01403(12) 0.31513(18) 0.55136(6) 0.0407 1.0000 Uani .
H31 H 0.2175 0.3016 0.4984 0.0399 1.0000 Uiso R
H71 H 0.3706 0.1487 0.3998 0.0237 1.0000 Uiso R
H111 H 0.5072 0.5071 0.2658 0.0381 1.0000 Uiso R
H112 H 0.4132 0.6317 0.2590 0.0362 1.0000 Uiso R
H122 H 0.4723 0.6363 0.1706 0.0657 1.0000 Uiso R
H121 H 0.4768 0.4219 0.1703 0.0647 1.0000 Uiso R
H123 H 0.3728 0.5252 0.1626 0.0650 1.0000 Uiso R
H172 H 0.1477 -0.0693 0.4255 0.0275 1.0000 Uiso R
H171 H 0.1043 -0.0587 0.3598 0.0267 1.0000 Uiso R
H201 H 0.4283 -0.4098 0.4518 0.0386 1.0000 Uiso R
H212 H 0.5998 -0.3671 0.4741 0.0850 1.0000 Uiso R
H211 H 0.5859 -0.1648 0.4534 0.0850 1.0000 Uiso R
H213 H 0.5632 -0.3239 0.4083 0.0845 1.0000 Uiso R
H223 H 0.4810 -0.3244 0.5491 0.0733 1.0000 Uiso R
H222 H 0.4731 -0.1229 0.5304 0.0742 1.0000 Uiso R
H221 H 0.3775 -0.2400 0.5276 0.0739 1.0000 Uiso R
H241 H 0.1999 -0.3444 0.3068 0.0293 1.0000 Uiso R
H251 H 0.2009 -0.3714 0.2086 0.0349 1.0000 Uiso R
H261 H 0.2530 -0.1313 0.1567 0.0363 1.0000 Uiso R
H271 H 0.3070 0.1388 0.2022 0.0316 1.0000 Uiso R
H302 H 0.0554 0.2076 0.2146 0.0520 1.0000 Uiso R
H301 H 0.0930 0.3924 0.2391 0.0525 1.0000 Uiso R
H303 H -0.0111 0.3284 0.2470 0.0507 1.0000 Uiso R
H361 H -0.1148 0.2533 0.5043 0.0430 1.0000 Uiso R
H371 H -0.0098 0.3477 0.5858 0.0497 1.0000 Uiso R
H61 H 0.2506 0.3715 0.4032 0.0277 1.0000 Uiso R

loop_
_atom_site_aniso_label
_atom_site_aniso_U_11
_atom_site_aniso_U_22
_atom_site_aniso_U_33
_atom_site_aniso_U_23
_atom_site_aniso_U_13
_atom_site_aniso_U_12
F1 0.0869(8) 0.0827(8) 0.0303(4) -0.0234(5) 0.0125(5) -0.0277(6)
C2 0.0642(9) 0.0332(7) 0.0262(6) -0.0063(5) 0.0105(6) -0.0073(6)
C3 0.0415(7) 0.0308(6) 0.0280(6) -0.0037(5) 0.0077(5) -0.0021(5)
C4 0.0318(6) 0.0184(5) 0.0247(5) 0.0032(4) 0.0080(4) 0.0045(4)
C5 0.0212(5) 0.0198(5) 0.0218(5) 0.0007(4) 0.0034(4) 0.0013(4)
N6 0.0232(4) 0.0168(4) 0.0255(5) -0.0015(3) 0.0030(4) -0.0006(3)
C7 0.0206(5) 0.0188(5) 0.0219(5) 0.0017(4) 0.0011(4) 0.0001(4)
N8 0.0243(4) 0.0201(5) 0.0227(4) 0.0007(4) 0.0047(3) -0.0017(4)
C9 0.0206(5) 0.0208(5) 0.0292(6) 0.0021(4) 0.0050(4) 0.0015(4)
O10 0.0321(4) 0.0252(4) 0.0297(4) 0.0015(3) 0.0102(3) -0.0069(3)
C11 0.0279(6) 0.0302(6) 0.0390(7) 0.0053(5) 0.0095(5) -0.0083(5)
C12 0.0458(8) 0.0495(9) 0.0405(7) 0.0055(6) 0.0168(6) -0.0157(7)
O13 0.0316(4) 0.0235(4) 0.0322(4) -0.0015(3) 0.0051(3) -0.0050(3)
C14 0.0190(5) 0.0213(5) 0.0247(5) -0.0004(4) 0.0016(4) 0.0011(4)
C15 0.0179(5) 0.0220(5) 0.0222(5) 0.0005(4) 0.0008(4) 0.0022(4)
C16 0.0198(5) 0.0179(5) 0.0219(5) 0.0006(4) 0.0016(4) 0.0007(4)
C17 0.0218(5) 0.0191(5) 0.0274(5) 0.0014(4) 0.0058(4) 0.0004(4)
C18 0.0259(5) 0.0176(5) 0.0222(5) -0.0011(4) 0.0012(4) 0.0013(4)
O19 0.0249(4) 0.0198(4) 0.0405(5) 0.0062(3) -0.0072(3) 0.0013(3)
C20 0.0336(6) 0.0177(5) 0.0495(8) 0.0064(5) -0.0140(6) 0.0025(5)
C21 0.0299(7) 0.0334(8) 0.1030(15) 0.0226(8) -0.0105(8) 0.0033(6)
C22 0.0721(11) 0.0242(7) 0.0441(8) 0.0008(6) -0.0263(7) 0.0054(7)
O23 0.0318(4) 0.0214(4) 0.0364(5) 0.0071(3) 0.0039(3) 0.0005(3)
C24 0.0233(5) 0.0228(5) 0.0276(6) -0.0003(4) 0.0004(4) -0.0010(4)
C25 0.0296(6) 0.0279(6) 0.0281(6) -0.0050(5) -0.0019(4) -0.0026(5)
C26 0.0312(6) 0.0349(6) 0.0227(5) -0.0024(5) 0.0007(4) 0.0002(5)
C27 0.0278(5) 0.0290(6) 0.0239(5) 0.0027(5) 0.0034(4) -0.0007(5)
C28 0.0209(5) 0.0232(5) 0.0236(5) 0.0016(4) 0.0038(4) 0.0002(4)
O29 0.0287(4) 0.0283(4) 0.0205(4) -0.0003(3) 0.0006(3) 0.0027(3)
C30 0.0388(7) 0.0392(7) 0.0228(6) 0.0043(5) -0.0031(5) -0.0012(5)
O31 0.0421(5) 0.0254(4) 0.0290(4) 0.0033(3) 0.0031(4) 0.0104(4)
C32 0.0321(6) 0.0235(6) 0.0304(6) 0.0086(5) 0.0103(5) 0.0074(5)
N33 0.0240(5) 0.0383(6) 0.0355(6) 0.0147(5) 0.0065(4) 0.0054(4)
O34 0.0260(4) 0.0452(5) 0.0366(5) -0.0009(4) 0.0032(4) 0.0011(4)
O35 0.0243(5) 0.1009(10) 0.0498(6) 0.0144(7) 0.0114(4) 0.0046(6)
C36 0.0453(7) 0.0258(6) 0.0381(7) 0.0113(5) 0.0211(6) 0.0093(5)
C37 0.0672(10) 0.0251(6) 0.0357(7) 0.0022(5) 0.0286(7) 0.0039(6)

loop_
_atom_type_symbol
_atom_type_scat_dispersion_real
_atom_type_scat_dispersion_imag
_atom_type_scat_Cromer_Mann_a1
_atom_type_scat_Cromer_Mann_b1
_atom_type_scat_Cromer_Mann_a2
_atom_type_scat_Cromer_Mann_b2
_atom_type_scat_Cromer_Mann_a3
_atom_type_scat_Cromer_Mann_b3
_atom_type_scat_Cromer_Mann_a4
_atom_type_scat_Cromer_Mann_b4
_atom_type_scat_Cromer_Mann_c
_atom_type_scat_source
C 0.0181 0.0091 2.3100 20.8439 1.0200 10.2075 1.5886 0.5687 0.8650 51.6512 0.2156 'International Tables Vol C 4.2.6.8 and 6.1.1.4'
H 0.0000 0.0000 0.4930 10.5109 0.3229 26.1257 0.1402 3.1424 0.0408 57.7998 0.0030 'International Tables Vol C 4.2.6.8 and 6.1.1.4'
N 0.0311 0.0180 12.2126 0.0057 3.1322 9.8933 2.0125 28.9975 1.1663 0.5826 -11.5290 'International Tables Vol C 4.2.6.8 and 6.1.1.4'
O 0.0492 0.0322 3.0485 13.2771 2.2868 5.7011 1.5463 0.3239 0.8670 32.9089 0.2508 'International Tables Vol C 4.2.6.8 and 6.1.1.4'
F 0.0727 0.0534 3.5392 10.2825 2.6412 4.2944 1.5170 0.2615 1.0243 26.1476 0.2776 'International Tables Vol C 4.2.6.8 and 6.1.1.4'

loop_
_geom_angle_atom_site_label_1
_geom_angle_atom_site_label_2
_geom_angle_atom_site_label_3
_geom_angle
_geom_angle_publ_flag
F1 C2 C3 117.63(14) yes
F1 C2 C37 118.98(12) yes
C3 C2 C37 123.38(14) yes
C2 C3 C4 120.76(13) yes
C2 C3 H31 118.1 no
C4 C3 H31 121.1 no
C3 C4 C5 117.27(10) yes
C3 C4 C32 115.73(11) yes
C5 C4 C32 126.96(11) yes
C4 C5 N6 109.42(9) yes
C4 C5 C17 110.87(9) yes
N6 C5 C17 102.34(8) yes
C4 C5 C28 110.41(9) yes
N6 C5 C28 108.06(9) yes
C17 C5 C28 115.30(9) yes
C5 N6 C7 112.44(8) yes
C5 N6 H61 116.7 no
C7 N6 H61 114.9 no
N6 C7 N8 116.41(9) yes
N6 C7 C16 105.03(8) yes
N8 C7 C16 104.44(8) yes
N6 C7 H71 109.7 no
N8 C7 H71 107.3 no
C16 C7 H71 114.0 no
C7 N8 C9 116.82(9) yes
C7 N8 C14 110.94(9) yes
C9 N8 C14 129.94(9) yes
N8 C9 O10 112.24(10) yes
N8 C9 O13 122.64(10) yes
O10 C9 O13 125.11(10) yes
C9 O10 C11 115.78(9) yes
O10 C11 C12 105.85(11) yes
O10 C11 H111 107.1 no
C12 C11 H111 112.7 no
O10 C11 H112 109.2 no
C12 C11 H112 112.3 no
H111 C11 H112 109.4 no
C11 C12 H122 110.1 no
C11 C12 H121 109.4 no
H122 C12 H121 109.0 no
C11 C12 H123 109.8 no
H122 C12 H123 108.5 no
H121 C12 H123 110.0 no
N8 C14 C15 109.38(9) yes
N8 C14 C27 129.96(10) yes
C15 C14 C27 120.61(10) yes
C14 C15 C16 110.81(9) yes
C14 C15 C24 121.33(10) yes
C16 C15 C24 127.67(10) yes
C7 C16 C15 103.89(8) yes
C7 C16 C17 105.19(8) yes
C15 C16 C17 112.57(9) yes
C7 C16 C18 115.81(9) yes
C15 C16 C18 110.05(9) yes
C17 C16 C18 109.25(9) yes
C5 C17 C16 106.94(9) yes
C5 C17 H172 108.1 no
C16 C17 H172 110.1 no
C5 C17 H171 110.6 no
C16 C17 H171 111.5 no
H172 C17 H171 109.6 no
C16 C18 O19 112.86(9) yes
C16 C18 O23 122.45(10) yes
O19 C18 O23 124.67(10) yes
C18 O19 C20 116.11(9) yes
O19 C20 C21 105.56(11) yes
O19 C20 C22 108.32(11) yes
C21 C20 C22 114.71(14) yes
O19 C20 H201 106.7 no
C21 C20 H201 109.7 no
C22 C20 H201 111.4 no
C20 C21 H212 108.8 no
C20 C21 H211 110.2 no
H212 C21 H211 108.1 no
C20 C21 H213 111.5 no
H212 C21 H213 109.7 no
H211 C21 H213 108.5 no
C20 C22 H223 111.5 no
C20 C22 H222 109.4 no
H223 C22 H222 107.3 no
C20 C22 H221 110.4 no
H223 C22 H221 109.3 no
H222 C22 H221 108.9 no
C15 C24 C25 118.41(11) yes
C15 C24 H241 120.2 no
C25 C24 H241 121.3 no
C24 C25 C26 120.08(11) yes
C24 C25 H251 119.0 no
C26 C25 H251 120.9 no
C25 C26 C27 121.83(11) yes
C25 C26 H261 119.1 no
C27 C26 H261 119.1 no
C26 C27 C14 117.72(11) yes
C26 C27 H271 121.7 no
C14 C27 H271 120.5 no
C5 C28 O29 112.20(9) yes
C5 C28 O31 122.87(10) yes
O29 C28 O31 124.60(11) yes
C28 O29 C30 116.14(10) yes
O29 C30 H302 108.1 no
O29 C30 H301 110.3 no
H302 C30 H301 109.7 no
O29 C30 H303 109.4 no
H302 C30 H303 110.0 no
H301 C30 H303 109.4 no
C4 C32 N33 122.56(11) yes
C4 C32 C36 122.35(12) yes
N33 C32 C36 115.04(11) yes
C32 N33 O34 118.58(10) yes
C32 N33 O35 119.02(11) yes
O34 N33 O35 122.36(12) yes
C32 C36 C37 120.65(13) yes
C32 C36 H361 118.9 no
C37 C36 H361 120.4 no
C36 C37 C2 117.00(12) yes
C36 C37 H371 122.7 no
C2 C37 H371 120.3 no

loop_
_geom_bond_atom_site_label_1
_geom_bond_atom_site_label_2
_geom_bond_distance
_geom_bond_publ_flag
F1 C2 1.3427(17) yes
C2 C3 1.3814(18) yes
C2 C37 1.370(2) yes
C3 C4 1.3862(17) yes
C3 H31 0.942 no
C4 C5 1.5442(15) yes
C4 C32 1.4055(17) yes
C5 N6 1.4660(14) yes
C5 C17 1.5445(15) yes
C5 C28 1.5377(15) yes
N6 C7 1.4326(14) yes
N6 H61 0.858 no
C7 N8 1.4891(13) yes
C7 C16 1.5472(15) yes
C7 H71 0.979 no
N8 C9 1.3676(14) yes
N8 C14 1.4142(14) yes
C9 O10 1.3375(14) yes
C9 O13 1.2137(14) yes
O10 C11 1.4578(14) yes
C11 C12 1.5043(19) yes
C11 H111 0.982 no
C11 H112 0.969 no
C12 H122 0.972 no
C12 H121 0.983 no
C12 H123 1.002 no
C14 C15 1.3908(15) yes
C14 C27 1.3907(16) yes
C15 C16 1.5132(15) yes
C15 C24 1.3830(16) yes
C16 C17 1.5496(14) yes
C16 C18 1.5261(15) yes
C17 H172 0.978 no
C17 H171 0.985 no
C18 O19 1.3290(14) yes
C18 O23 1.2077(14) yes
O19 C20 1.4753(14) yes
C20 C21 1.506(2) yes
C20 C22 1.510(2) yes
C20 H201 0.982 no
C21 H212 0.983 no
C21 H211 0.975 no
C21 H213 0.994 no
C22 H223 0.972 no
C22 H222 0.965 no
C22 H221 0.981 no
C24 C25 1.3933(17) yes
C24 H241 0.954 no
C25 C26 1.3859(18) yes
C25 H251 0.948 no
C26 C27 1.3908(17) yes
C26 H261 0.957 no
C27 H271 0.948 no
C28 O29 1.3277(14) yes
C28 O31 1.2038(14) yes
O29 C30 1.4464(14) yes
C30 H302 0.950 no
C30 H301 0.951 no
C30 H303 0.958 no
C32 N33 1.4650(17) yes
C32 C36 1.3924(17) yes
N33 O34 1.2207(15) yes
N33 O35 1.2252(14) yes
C36 C37 1.372(2) yes
C36 H361 0.964 no
C37 H371 0.955 no

loop_
_geom_hbond_atom_site_label_D
_geom_hbond_atom_site_label_H
_geom_hbond_atom_site_label_A
_geom_hbond_site_symmetry_A
_geom_hbond_angle_DHA
_geom_hbond_distance_DH
_geom_hbond_distance_HA
_geom_hbond_distance_DA
_geom_hbond_publ_flag
C26 H261 O35 4_545 131.26(4) 0.957 2.595 3.3049(18) yes
C37 H371 O31 2_566 154.19(4) 0.955 2.395 3.2813(18) yes
N6 H61 O23 1_565 160.58(3) 0.858 2.411 3.2329(18) yes
